data_7053633
loop_
_publ_author_name
'Dai, Fangna'
'Gong, Shuwen'
'Cui, Peipei'
'Zhang, Guoqing'
'Qiu, Xiaoliang'
'Ye, Fei'
'Sun, Daofeng'
'Pang, Zhijian'
'Zhang, Lei'
'Dong, Guilin'
'Zhang, Changqiao'

_publ_section_title
;
 The effect of the conformation of flexible carboxylate ligands on the
 structures of metal--organic supramolecules
;
_journal_issue 11
_journal_name_full 'New Journal of Chemistry'
_journal_page_first 2496
_journal_paper_doi 10.1039/c0nj00328j
_journal_volume 34
_journal_year 2010
_chemical_formula_moiety 'C39 H39 O11 Zn2, (H~2~O)'
_chemical_formula_sum 'C39 H41 O12 Zn2'
_chemical_formula_weight 832.46
_chemical_name_systematic
;
?
;
_space_group_IT_number 2
_symmetry_cell_setting triclinic
_symmetry_space_group_name_Hall '-P 1'
_symmetry_space_group_name_H-M 'P -1'
_atom_sites_solution_hydrogens geom
_atom_sites_solution_primary direct
_atom_sites_solution_secondary difmap
_audit_creation_method SHELXL-97
_cell_angle_alpha 66.739(2)
_cell_angle_beta 65.433(3)
_cell_angle_gamma 63.684(2)
_cell_formula_units_Z 2
_cell_length_a 12.2854(19)
_cell_length_b 13.199(2)
_cell_length_c 14.514(2)
_cell_measurement_reflns_used 1560
_cell_measurement_temperature 298(2)
_cell_measurement_theta_max 20.2
_cell_measurement_theta_min 2.7
_cell_volume 1853.5(5)
_computing_cell_refinement SMART
_computing_data_collection 'SMART (Bruker, 2007)'
_computing_data_reduction 'SAINT+ (Bruker, 2007)'
_computing_molecular_graphics 'SHELXTL (Bruker, 2007)'
_computing_publication_material SHELXTL
_computing_structure_refinement 'SHELXL-97 (Sheldrick, 1997)'
_computing_structure_solution 'SHELXS-97 (Sheldrick, 1990)'
_diffrn_ambient_temperature 298(2)
_diffrn_measured_fraction_theta_full 0.939
_diffrn_measured_fraction_theta_max 0.939
_diffrn_measurement_device_type 'Bruker APEX II CCD area detector'
_diffrn_measurement_method 'phi and omega scans'
_diffrn_radiation_monochromator graphite
_diffrn_radiation_source 'fine-focus sealed tube'
_diffrn_radiation_type MoK\a
_diffrn_radiation_wavelength 0.71073
_diffrn_reflns_av_R_equivalents 0.0358
_diffrn_reflns_av_sigmaI/netI 0.1037
_diffrn_reflns_limit_h_max 15
_diffrn_reflns_limit_h_min -9
_diffrn_reflns_limit_k_max 16
_diffrn_reflns_limit_k_min -17
_diffrn_reflns_limit_l_max 18
_diffrn_reflns_limit_l_min -16
_diffrn_reflns_number 11030
_diffrn_reflns_theta_full 27.56
_diffrn_reflns_theta_max 27.56
_diffrn_reflns_theta_min 1.93
_diffrn_standards_number 0
_exptl_absorpt_coefficient_mu 1.358
_exptl_absorpt_correction_T_max 0.9230
_exptl_absorpt_correction_T_min 0.8327
_exptl_absorpt_correction_type multi-scan
_exptl_absorpt_process_details 'SADABS (Sheldrick, 1996)'
_exptl_crystal_colour colorless
_exptl_crystal_density_diffrn 1.492
_exptl_crystal_density_method 'not measured'
_exptl_crystal_description block
_exptl_crystal_F_000 862
_exptl_crystal_size_max 0.14
_exptl_crystal_size_mid 0.10
_exptl_crystal_size_min 0.06
_refine_diff_density_max 0.432
_refine_diff_density_min -0.416
_refine_diff_density_rms 0.080
_refine_ls_extinction_method none
_refine_ls_goodness_of_fit_ref 0.978
_refine_ls_hydrogen_treatment mixed
_refine_ls_matrix_type full
_refine_ls_number_parameters 498
_refine_ls_number_reflns 8032
_refine_ls_number_restraints 7
_refine_ls_restrained_S_all 0.977
_refine_ls_R_factor_all 0.1180
_refine_ls_R_factor_gt 0.0548
_refine_ls_shift/su_max 0.000
_refine_ls_shift/su_mean 0.000
_refine_ls_structure_factor_coef Fsqd
_refine_ls_weighting_details 'calc w=1/[\s^2^(Fo^2^)+(0.0440P)^2^+0.0000P] where P=(Fo^2^+2Fc^2^)/3'
_refine_ls_weighting_scheme calc
_refine_ls_wR_factor_gt 0.1036
_refine_ls_wR_factor_ref 0.1293
_reflns_number_gt 4426
_reflns_number_total 8032
_reflns_threshold_expression >2sigma(I)
_cod_data_source_file c0nj00328j.txt
_cod_data_source_block test3
_cod_original_sg_symbol_H-M P-1
_cod_database_code 7053633

loop_
_symmetry_equiv_pos_as_xyz
'x, y, z'
'-x, -y, -z'

loop_
_atom_site_label
_atom_site_type_symbol
_atom_site_fract_x
_atom_site_fract_y
_atom_site_fract_z
_atom_site_U_iso_or_equiv
_atom_site_adp_type
_atom_site_occupancy
_atom_site_symmetry_multiplicity
_atom_site_calc_flag
_atom_site_refinement_flags
Zn1 Zn 0.24375(5) 0.88489(4) 0.36732(4) 0.03952(16) Uani 1 1 d .
Zn2 Zn 0.03303(5) 1.11348(4) 0.46933(4) 0.04031(16) Uani 1 1 d .
O1 O -0.0812(3) 1.2442(3) 0.3891(2) 0.0570(9) Uani 1 1 d .
O2 O -0.2651(3) 1.2540(3) 0.5159(3) 0.0584(9) Uani 1 1 d .
O3 O -0.1507(3) 1.3717(3) 0.2057(2) 0.0532(9) Uani 1 1 d .
O4 O 0.2740(3) 0.9303(3) 0.0224(2) 0.0599(10) Uani 1 1 d .
O5 O 0.3204(3) 0.8450(3) 0.2360(2) 0.0581(9) Uani 1 1 d .
O6 O 0.2010(5) 0.7434(5) 0.2721(4) 0.124(2) Uani 1 1 d .
O7 O 0.0652(3) 0.9831(2) 0.4038(2) 0.0389(7) Uani 1 1 d D
O8 O 0.3533(3) 0.9584(3) 0.3628(3) 0.0639(10) Uani 1 1 d .
O9 O 0.2091(3) 1.1119(3) 0.4188(3) 0.0706(11) Uani 1 1 d .
O10 O 0.2879(3) 1.2630(3) 0.4236(3) 0.0746(11) Uani 1 1 d .
O11 O 0.0078(5) 1.2108(4) 0.5662(4) 0.0816(13) Uani 1 1 d D
O12 O -0.0234(6) 1.0657(6) 0.2347(5) 0.1213(19) Uani 1 1 d D
C1 C -0.1971(5) 1.2951(4) 0.4286(4) 0.0453(12) Uani 1 1 d .
C2 C -0.2603(4) 1.4157(4) 0.3704(4) 0.0421(11) Uani 1 1 d .
C3 C -0.3517(4) 1.4959(4) 0.4271(4) 0.0500(12) Uani 1 1 d .
H3 H -0.3730 1.4715 0.4999 0.060 Uiso 1 1 calc R
C4 C -0.4129(5) 1.6106(4) 0.3804(4) 0.0592(14) Uani 1 1 d .
H4 H -0.4725 1.6624 0.4210 0.071 Uiso 1 1 calc R
C5 C -0.3839(5) 1.6462(4) 0.2733(4) 0.0615(15) Uani 1 1 d .
H5 H -0.4247 1.7225 0.2405 0.074 Uiso 1 1 calc R
C6 C -0.2939(5) 1.5687(4) 0.2138(4) 0.0577(14) Uani 1 1 d .
H6 H -0.2735 1.5941 0.1411 0.069 Uiso 1 1 calc R
C7 C -0.2341(4) 1.4546(4) 0.2604(4) 0.0471(12) Uani 1 1 d .
C8 C -0.1055(5) 1.4158(4) 0.0942(4) 0.0585(14) Uani 1 1 d .
H8A H -0.0703 1.4757 0.0783 0.070 Uiso 1 1 calc R
H8B H -0.1748 1.4501 0.0637 0.070 Uiso 1 1 calc R
C9 C -0.0043(5) 1.3148(4) 0.0495(4) 0.0498(12) Uani 1 1 d .
C10 C -0.0338(5) 1.2660(4) -0.0037(4) 0.0550(13) Uani 1 1 d .
C11 C 0.0603(5) 1.1756(4) -0.0475(4) 0.0525(13) Uani 1 1 d .
C12 C 0.1807(5) 1.1322(4) -0.0350(4) 0.0542(13) Uani 1 1 d .
C13 C 0.2092(5) 1.1785(4) 0.0207(4) 0.0513(13) Uani 1 1 d .
C14 C 0.1158(5) 1.2706(4) 0.0630(4) 0.0494(12) Uani 1 1 d .
C15 C -0.1701(6) 1.3076(6) -0.0069(5) 0.098(2) Uani 1 1 d .
H15A H -0.2219 1.3701 0.0269 0.146 Uiso 1 1 calc R
H15B H -0.2029 1.2438 0.0289 0.146 Uiso 1 1 calc R
H15C H -0.1712 1.3349 -0.0785 0.146 Uiso 1 1 calc R
C16 C 0.0290(6) 1.1227(5) -0.1070(5) 0.087(2) Uani 1 1 d .
H16A H 0.1034 1.0618 -0.1325 0.131 Uiso 1 1 calc R
H16B H 0.0017 1.1826 -0.1650 0.131 Uiso 1 1 calc R
H16C H -0.0374 1.0909 -0.0605 0.131 Uiso 1 1 calc R
C17 C 0.3392(5) 1.1281(5) 0.0360(5) 0.0839(19) Uani 1 1 d .
H17A H 0.3916 1.0659 0.0019 0.126 Uiso 1 1 calc R
H17B H 0.3315 1.0982 0.1096 0.126 Uiso 1 1 calc R
H17C H 0.3771 1.1882 0.0062 0.126 Uiso 1 1 calc R
C18 C 0.1426(5) 1.3190(5) 0.1278(4) 0.0754(17) Uani 1 1 d .
H18A H 0.0685 1.3816 0.1509 0.113 Uiso 1 1 calc R
H18B H 0.2123 1.3480 0.0857 0.113 Uiso 1 1 calc R
H18C H 0.1640 1.2580 0.1877 0.113 Uiso 1 1 calc R
C19 C 0.2809(5) 1.0240(4) -0.0706(4) 0.0665(16) Uani 1 1 d .
H19A H 0.2622 1.0116 -0.1233 0.080 Uiso 1 1 calc R
H19B H 0.3645 1.0315 -0.0995 0.080 Uiso 1 1 calc R
C20 C 0.3626(4) 0.8218(4) 0.0184(4) 0.0454(12) Uani 1 1 d .
C21 C 0.4409(5) 0.7879(5) -0.0735(4) 0.0581(14) Uani 1 1 d .
H21 H 0.4377 0.8414 -0.1382 0.070 Uiso 1 1 calc R
C22 C 0.5225(5) 0.6758(5) -0.0686(5) 0.0663(16) Uani 1 1 d .
H22 H 0.5738 0.6528 -0.1302 0.080 Uiso 1 1 calc R
C23 C 0.5296(5) 0.5974(5) 0.0256(5) 0.0640(16) Uani 1 1 d .
H23 H 0.5867 0.5216 0.0279 0.077 Uiso 1 1 calc R
C24 C 0.4521(5) 0.6297(4) 0.1184(4) 0.0580(14) Uani 1 1 d .
H24 H 0.4564 0.5754 0.1826 0.070 Uiso 1 1 calc R
C25 C 0.3685(4) 0.7429(4) 0.1151(4) 0.0426(11) Uani 1 1 d .
C26 C 0.2879(5) 0.7797(4) 0.2159(4) 0.0521(13) Uani 1 1 d .
C27 C 0.3205(5) 1.0501(4) 0.3879(3) 0.0413(11) Uani 1 1 d .
C28 C 0.4266(4) 1.0851(4) 0.3777(3) 0.0426(11) Uani 1 1 d .
C29 C 0.5500(5) 1.0093(4) 0.3530(4) 0.0517(13) Uani 1 1 d .
H29 H 0.5634 0.9392 0.3423 0.062 Uiso 1 1 calc R
C30 C 0.6537(5) 1.0318(5) 0.3432(4) 0.0659(16) Uani 1 1 d .
H30 H 0.7348 0.9774 0.3284 0.079 Uiso 1 1 calc R
C31 C 0.6341(6) 1.1371(6) 0.3560(4) 0.0753(17) Uani 1 1 d .
H31 H 0.7035 1.1551 0.3473 0.090 Uiso 1 1 calc R
C32 C 0.5144(5) 1.2159(5) 0.3813(5) 0.0737(17) Uani 1 1 d .
H32 H 0.5031 1.2866 0.3895 0.088 Uiso 1 1 calc R
C33 C 0.4087(5) 1.1897(4) 0.3949(4) 0.0551(13) Uani 1 1 d .
C34 C 0.2698(5) 1.3725(5) 0.4400(5) 0.0803(19) Uani 1 1 d .
H34A H 0.3120 1.4193 0.3762 0.096 Uiso 1 1 calc R
H34B H 0.3048 1.3566 0.4951 0.096 Uiso 1 1 calc R
C35 C 0.1285(5) 1.4364(5) 0.4709(5) 0.0617(15) Uani 1 1 d .
C36 C 0.0658(6) 1.5030(5) 0.3940(5) 0.0653(16) Uani 1 1 d .
C37 C 0.0625(6) 1.4313(5) 0.5777(5) 0.0643(15) Uani 1 1 d .
C38 C 0.1389(6) 1.5010(6) 0.2814(5) 0.099(2) Uani 1 1 d .
H38A H 0.0804 1.5294 0.2417 0.148 Uiso 1 1 calc R
H38B H 0.1924 1.4223 0.2780 0.148 Uiso 1 1 calc R
H38C H 0.1902 1.5501 0.2526 0.148 Uiso 1 1 calc R
C39 C 0.1267(7) 1.3516(6) 0.6622(5) 0.099(2) Uani 1 1 d .
H39A H 0.1957 1.2870 0.6374 0.148 Uiso 1 1 calc R
H39B H 0.0665 1.3226 0.7236 0.148 Uiso 1 1 calc R
H39C H 0.1587 1.3944 0.6791 0.148 Uiso 1 1 calc R
H11A H 0.046(5) 1.255(4) 0.555(4) 0.11(2) Uiso 1 1 d D
H11B H -0.063(4) 1.224(6) 0.613(5) 0.15(4) Uiso 1 1 d D
H7 H 0.047(4) 1.013(4) 0.348(2) 0.059(17) Uiso 1 1 d D
H12B H -0.037(5) 1.134(3) 0.234(5) 0.088 Uiso 1 1 d D
H12A H 0.054(3) 1.034(5) 0.204(5) 0.088 Uiso 1 1 d D

loop_
_atom_site_aniso_label
_atom_site_aniso_U_11
_atom_site_aniso_U_22
_atom_site_aniso_U_33
_atom_site_aniso_U_23
_atom_site_aniso_U_13
_atom_site_aniso_U_12
Zn1 0.0403(3) 0.0393(3) 0.0391(3) -0.0128(2) -0.0086(3) -0.0139(3)
Zn2 0.0335(3) 0.0368(3) 0.0482(3) -0.0110(2) -0.0105(3) -0.0111(2)
O1 0.044(2) 0.050(2) 0.044(2) -0.0046(16) -0.0089(17) 0.0004(17)
O2 0.047(2) 0.055(2) 0.047(2) 0.0014(17) -0.0077(18) -0.0132(18)
O3 0.059(2) 0.0400(19) 0.0403(19) -0.0048(15) -0.0119(17) -0.0063(17)
O4 0.067(2) 0.050(2) 0.043(2) -0.0152(17) -0.0060(18) -0.0096(19)
O5 0.068(2) 0.064(2) 0.051(2) -0.0272(18) -0.0091(19) -0.027(2)
O6 0.122(4) 0.191(5) 0.111(4) -0.102(4) 0.042(3) -0.111(4)
O7 0.044(2) 0.0359(17) 0.0382(18) -0.0069(14) -0.0160(16) -0.0127(15)
O8 0.046(2) 0.062(2) 0.099(3) -0.047(2) -0.014(2) -0.0162(18)
O9 0.037(2) 0.064(2) 0.124(3) -0.055(2) -0.006(2) -0.0176(19)
O10 0.051(2) 0.064(2) 0.124(3) -0.057(2) -0.010(2) -0.019(2)
O11 0.085(3) 0.092(3) 0.092(3) -0.050(3) 0.009(3) -0.059(3)
O12 0.129(4) 0.172(6) 0.084(4) 0.024(4) -0.058(4) -0.093(5)
C1 0.047(3) 0.043(3) 0.045(3) -0.016(2) -0.010(3) -0.012(3)
C2 0.035(3) 0.036(3) 0.047(3) -0.007(2) -0.011(2) -0.009(2)
C3 0.041(3) 0.046(3) 0.051(3) -0.010(2) -0.008(2) -0.013(2)
C4 0.044(3) 0.042(3) 0.074(4) -0.018(3) -0.014(3) -0.001(3)
C5 0.057(4) 0.041(3) 0.072(4) -0.004(3) -0.027(3) -0.007(3)
C6 0.057(3) 0.047(3) 0.057(3) -0.008(3) -0.022(3) -0.006(3)
C7 0.037(3) 0.042(3) 0.051(3) -0.009(2) -0.015(2) -0.004(2)
C8 0.060(4) 0.053(3) 0.038(3) -0.003(2) -0.008(3) -0.012(3)
C9 0.048(3) 0.043(3) 0.047(3) -0.006(2) -0.009(3) -0.015(3)
C10 0.056(4) 0.054(3) 0.048(3) -0.004(3) -0.016(3) -0.019(3)
C11 0.063(4) 0.053(3) 0.040(3) -0.008(2) -0.008(3) -0.028(3)
C12 0.053(3) 0.057(3) 0.042(3) -0.013(2) -0.001(3) -0.021(3)
C13 0.042(3) 0.048(3) 0.056(3) -0.005(2) -0.015(3) -0.015(3)
C14 0.054(3) 0.049(3) 0.044(3) -0.005(2) -0.012(3) -0.025(3)
C15 0.063(4) 0.106(5) 0.127(6) -0.031(5) -0.045(4) -0.014(4)
C16 0.117(6) 0.086(4) 0.080(4) -0.004(4) -0.051(4) -0.046(4)
C17 0.057(4) 0.080(4) 0.115(5) -0.026(4) -0.034(4) -0.013(3)
C18 0.076(4) 0.078(4) 0.088(4) -0.023(3) -0.032(4) -0.030(4)
C19 0.068(4) 0.054(3) 0.054(3) -0.015(3) -0.004(3) -0.013(3)
C20 0.039(3) 0.044(3) 0.056(3) -0.024(3) -0.010(3) -0.010(2)
C21 0.058(3) 0.061(4) 0.058(3) -0.029(3) -0.007(3) -0.020(3)
C22 0.055(4) 0.081(4) 0.076(4) -0.053(4) -0.003(3) -0.020(3)
C23 0.053(4) 0.060(4) 0.091(5) -0.045(4) -0.019(3) -0.007(3)
C24 0.055(3) 0.059(3) 0.067(4) -0.023(3) -0.024(3) -0.014(3)
C25 0.038(3) 0.048(3) 0.051(3) -0.023(2) -0.014(2) -0.012(2)
C26 0.049(3) 0.054(3) 0.053(3) -0.017(3) -0.012(3) -0.017(3)
C27 0.046(3) 0.038(3) 0.037(3) -0.010(2) -0.007(2) -0.016(2)
C28 0.038(3) 0.052(3) 0.043(3) -0.016(2) -0.006(2) -0.021(2)
C29 0.042(3) 0.068(3) 0.048(3) -0.023(3) -0.011(3) -0.016(3)
C30 0.039(3) 0.096(5) 0.064(4) -0.032(3) -0.010(3) -0.019(3)
C31 0.057(4) 0.106(5) 0.084(4) -0.039(4) -0.008(3) -0.044(4)
C32 0.055(4) 0.081(4) 0.104(5) -0.049(4) -0.010(4) -0.028(3)
C33 0.042(3) 0.060(3) 0.073(4) -0.032(3) -0.009(3) -0.020(3)
C34 0.068(4) 0.074(4) 0.112(5) -0.049(4) -0.002(4) -0.035(4)
C35 0.055(4) 0.058(4) 0.084(4) -0.038(3) -0.004(3) -0.026(3)
C36 0.075(4) 0.062(4) 0.066(4) -0.032(3) 0.005(4) -0.039(3)
C37 0.072(4) 0.051(3) 0.082(4) -0.028(3) -0.016(4) -0.028(3)
C38 0.107(6) 0.116(6) 0.084(5) -0.042(4) -0.004(4) -0.055(5)
C39 0.110(6) 0.103(5) 0.101(5) -0.001(4) -0.038(5) -0.066(5)

loop_
_atom_type_symbol
_atom_type_description
_atom_type_scat_dispersion_real
_atom_type_scat_dispersion_imag
_atom_type_scat_source
C C 0.0033 0.0016 'International Tables Vol C Tables 4.2.6.8 and 6.1.1.4'
H H 0.0000 0.0000 'International Tables Vol C Tables 4.2.6.8 and 6.1.1.4'
N N 0.0061 0.0033 'International Tables Vol C Tables 4.2.6.8 and 6.1.1.4'
O O 0.0106 0.0060 'International Tables Vol C Tables 4.2.6.8 and 6.1.1.4'
S S 0.1246 0.1234 'International Tables Vol C Tables 4.2.6.8 and 6.1.1.4'
Zn Zn 0.2839 1.4301 'International Tables Vol C Tables 4.2.6.8 and 6.1.1.4'

loop_
_geom_angle_atom_site_label_1
_geom_angle_atom_site_label_2
_geom_angle_atom_site_label_3
_geom_angle
_geom_angle_site_symmetry_1
_geom_angle_site_symmetry_3
O5 Zn1 O2 111.45(14) . 2_576
O5 Zn1 O8 102.98(15) . .
O2 Zn1 O8 103.43(15) 2_576 .
O5 Zn1 O7 119.52(14) . .
O2 Zn1 O7 107.15(13) 2_576 .
O8 Zn1 O7 111.16(13) . .
O9 Zn2 O1 115.16(15) . .
O9 Zn2 O7 133.80(15) . 2_576
O1 Zn2 O7 110.78(13) . 2_576
O9 Zn2 O7 97.45(13) . .
O1 Zn2 O7 97.43(13) . .
O7 Zn2 O7 80.97(13) 2_576 .
O9 Zn2 O11 83.32(17) . .
O1 Zn2 O11 94.47(17) . .
O7 Zn2 O11 88.70(16) 2_576 .
O7 Zn2 O11 166.41(16) . .
O9 Zn2 Zn2 122.30(10) . 2_576
O1 Zn2 Zn2 108.41(11) . 2_576
O7 Zn2 Zn2 41.26(8) 2_576 2_576
O7 Zn2 Zn2 39.72(9) . 2_576
O11 Zn2 Zn2 129.37(14) . 2_576
C1 O1 Zn2 124.6(3) . .
C1 O2 Zn1 137.7(3) . 2_576
C7 O3 C8 115.7(3) . .
C20 O4 C19 118.6(4) . .
C26 O5 Zn1 122.1(3) . .
Zn1 O7 Zn2 108.29(14) . 2_576
Zn1 O7 Zn2 112.83(14) . .
Zn2 O7 Zn2 99.03(13) 2_576 .
Zn1 O7 H7 105(3) . .
Zn2 O7 H7 122(3) 2_576 .
Zn2 O7 H7 110(3) . .
C27 O8 Zn1 127.6(3) . .
C27 O9 Zn2 142.5(3) . .
C33 O10 C34 117.7(4) . .
Zn2 O11 H11A 129(4) . .
Zn2 O11 H11B 115(5) . .
H11A O11 H11B 113(4) . .
H12B O12 H12A 111(5) . .
O2 C1 O1 125.1(4) . .
O2 C1 C2 116.1(4) . .
O1 C1 C2 118.7(4) . .
C3 C2 C7 116.8(4) . .
C3 C2 C1 118.8(4) . .
C7 C2 C1 124.5(4) . .
C2 C3 C4 123.1(5) . .
C2 C3 H3 118.4 . .
C4 C3 H3 118.4 . .
C5 C4 C3 118.6(5) . .
C5 C4 H4 120.7 . .
C3 C4 H4 120.7 . .
C4 C5 C6 120.1(5) . .
C4 C5 H5 120.0 . .
C6 C5 H5 120.0 . .
C7 C6 C5 121.2(5) . .
C7 C6 H6 119.4 . .
C5 C6 H6 119.4 . .
C6 C7 O3 123.7(4) . .
C6 C7 C2 120.2(4) . .
O3 C7 C2 116.1(4) . .
O3 C8 C9 108.1(4) . .
O3 C8 H8A 110.1 . .
C9 C8 H8A 110.1 . .
O3 C8 H8B 110.1 . .
C9 C8 H8B 110.1 . .
H8A C8 H8B 108.4 . .
C14 C9 C10 121.1(5) . .
C14 C9 C8 119.6(5) . .
C10 C9 C8 119.3(5) . .
C9 C10 C11 119.2(5) . .
C9 C10 C15 119.9(5) . .
C11 C10 C15 120.8(5) . .
C12 C11 C10 119.7(5) . .
C12 C11 C16 120.8(5) . .
C10 C11 C16 119.5(5) . .
C11 C12 C13 121.2(5) . .
C11 C12 C19 120.8(5) . .
C13 C12 C19 117.6(5) . .
C12 C13 C14 119.3(5) . .
C12 C13 C17 120.4(5) . .
C14 C13 C17 120.3(5) . .
C9 C14 C13 119.5(4) . .
C9 C14 C18 120.1(5) . .
C13 C14 C18 120.3(5) . .
C10 C15 H15A 109.5 . .
C10 C15 H15B 109.5 . .
H15A C15 H15B 109.5 . .
C10 C15 H15C 109.5 . .
H15A C15 H15C 109.5 . .
H15B C15 H15C 109.5 . .
C11 C16 H16A 109.5 . .
C11 C16 H16B 109.5 . .
H16A C16 H16B 109.5 . .
C11 C16 H16C 109.5 . .
H16A C16 H16C 109.5 . .
H16B C16 H16C 109.5 . .
C13 C17 H17A 109.5 . .
C13 C17 H17B 109.5 . .
H17A C17 H17B 109.5 . .
C13 C17 H17C 109.5 . .
H17A C17 H17C 109.5 . .
H17B C17 H17C 109.5 . .
C14 C18 H18A 109.5 . .
C14 C18 H18B 109.5 . .
H18A C18 H18B 109.5 . .
C14 C18 H18C 109.5 . .
H18A C18 H18C 109.5 . .
H18B C18 H18C 109.5 . .
O4 C19 C12 104.5(4) . .
O4 C19 H19A 110.9 . .
C12 C19 H19A 110.9 . .
O4 C19 H19B 110.9 . .
C12 C19 H19B 110.9 . .
H19A C19 H19B 108.9 . .
O4 C20 C21 124.5(5) . .
O4 C20 C25 115.1(4) . .
C21 C20 C25 120.4(4) . .
C22 C21 C20 119.8(5) . .
C22 C21 H21 120.1 . .
C20 C21 H21 120.1 . .
C23 C22 C21 120.6(5) . .
C23 C22 H22 119.7 . .
C21 C22 H22 119.7 . .
C22 C23 C24 120.5(5) . .
C22 C23 H23 119.8 . .
C24 C23 H23 119.8 . .
C25 C24 C23 119.9(5) . .
C25 C24 H24 120.1 . .
C23 C24 H24 120.1 . .
C24 C25 C20 118.9(4) . .
C24 C25 C26 120.0(4) . .
C20 C25 C26 121.1(4) . .
O6 C26 O5 124.7(5) . .
O6 C26 C25 119.4(5) . .
O5 C26 C25 115.9(5) . .
O9 C27 O8 124.4(5) . .
O9 C27 C28 119.7(4) . .
O8 C27 C28 115.9(4) . .
C29 C28 C33 117.0(4) . .
C29 C28 C27 118.9(4) . .
C33 C28 C27 124.0(4) . .
C30 C29 C28 123.7(5) . .
C30 C29 H29 118.1 . .
C28 C29 H29 118.1 . .
C29 C30 C31 118.1(5) . .
C29 C30 H30 120.9 . .
C31 C30 H30 120.9 . .
C32 C31 C30 121.2(5) . .
C32 C31 H31 119.4 . .
C30 C31 H31 119.4 . .
C31 C32 C33 120.0(5) . .
C31 C32 H32 120.0 . .
C33 C32 H32 120.0 . .
O10 C33 C28 117.9(4) . .
O10 C33 C32 122.2(4) . .
C28 C33 C32 119.8(5) . .
O10 C34 C35 106.8(4) . .
O10 C34 H34A 110.4 . .
C35 C34 H34A 110.4 . .
O10 C34 H34B 110.4 . .
C35 C34 H34B 110.4 . .
H34A C34 H34B 108.6 . .
C36 C35 C37 120.9(5) . .
C36 C35 C34 120.2(6) . .
C37 C35 C34 118.9(6) . .
C35 C36 C37 119.9(5) . 2_586
C35 C36 C38 119.0(6) . .
C37 C36 C38 121.1(6) 2_586 .
C36 C37 C35 119.2(5) 2_586 .
C36 C37 C39 119.5(6) 2_586 .
C35 C37 C39 121.3(6) . .
C36 C38 H38A 109.5 . .
C36 C38 H38B 109.5 . .
H38A C38 H38B 109.5 . .
C36 C38 H38C 109.5 . .
H38A C38 H38C 109.5 . .
H38B C38 H38C 109.5 . .
C37 C39 H39A 109.5 . .
C37 C39 H39B 109.5 . .
H39A C39 H39B 109.5 . .
C37 C39 H39C 109.5 . .
H39A C39 H39C 109.5 . .
H39B C39 H39C 109.5 . .

loop_
_geom_bond_atom_site_label_1
_geom_bond_atom_site_label_2
_geom_bond_distance
_geom_bond_site_symmetry_2
Zn1 O5 1.913(3) .
Zn1 O2 1.947(3) 2_576
Zn1 O8 1.946(3) .
Zn1 O7 1.956(3) .
Zn2 O9 1.967(3) .
Zn2 O1 1.982(3) .
Zn2 O7 2.033(3) 2_576
Zn2 O7 2.098(3) .
Zn2 O11 2.106(4) .
Zn2 Zn2 3.1423(11) 2_576
O1 C1 1.259(5) .
O2 C1 1.256(5) .
O2 Zn1 1.947(3) 2_576
O3 C7 1.376(5) .
O3 C8 1.435(5) .
O4 C20 1.367(5) .
O4 C19 1.428(6) .
O5 C26 1.260(6) .
O6 C26 1.205(6) .
O7 Zn2 2.033(3) 2_576
O7 H7 0.825(19) .
O8 C27 1.247(5) .
O9 C27 1.237(5) .
O10 C33 1.358(5) .
O10 C34 1.463(6) .
O11 H11A 0.835(19) .
O11 H11B 0.849(19) .
O12 H12B 0.837(19) .
O12 H12A 0.845(19) .
C1 C2 1.495(6) .
C2 C3 1.387(6) .
C2 C7 1.411(6) .
C3 C4 1.386(6) .
C3 H3 0.9300 .
C4 C5 1.369(7) .
C4 H4 0.9300 .
C5 C6 1.385(6) .
C5 H5 0.9300 .
C6 C7 1.375(6) .
C6 H6 0.9300 .
C8 C9 1.512(6) .
C8 H8A 0.9700 .
C8 H8B 0.9700 .
C9 C14 1.394(6) .
C9 C10 1.405(6) .
C10 C11 1.389(7) .
C10 C15 1.529(7) .
C11 C12 1.392(7) .
C11 C16 1.539(7) .
C12 C13 1.403(6) .
C12 C19 1.522(7) .
C13 C14 1.392(6) .
C13 C17 1.509(7) .
C14 C18 1.524(6) .
C15 H15A 0.9600 .
C15 H15B 0.9600 .
C15 H15C 0.9600 .
C16 H16A 0.9600 .
C16 H16B 0.9600 .
C16 H16C 0.9600 .
C17 H17A 0.9600 .
C17 H17B 0.9600 .
C17 H17C 0.9600 .
C18 H18A 0.9600 .
C18 H18B 0.9600 .
C18 H18C 0.9600 .
C19 H19A 0.9700 .
C19 H19B 0.9700 .
C20 C21 1.389(6) .
C20 C25 1.387(6) .
C21 C22 1.363(7) .
C21 H21 0.9300 .
C22 C23 1.359(7) .
C22 H22 0.9300 .
C23 C24 1.389(7) .
C23 H23 0.9300 .
C24 C25 1.383(6) .
C24 H24 0.9300 .
C25 C26 1.511(6) .
C27 C28 1.502(6) .
C28 C29 1.383(6) .
C28 C33 1.405(6) .
C29 C30 1.372(7) .
C29 H29 0.9300 .
C30 C31 1.377(7) .
C30 H30 0.9300 .
C31 C32 1.370(7) .
C31 H31 0.9300 .
C32 C33 1.406(7) .
C32 H32 0.9300 .
C34 C35 1.510(7) .
C34 H34A 0.9700 .
C34 H34B 0.9700 .
C35 C36 1.396(8) .
C35 C37 1.409(7) .
C36 C37 1.392(7) 2_586
C36 C38 1.508(7) .
C37 C36 1.392(7) 2_586
C37 C39 1.511(8) .
C38 H38A 0.9600 .
C38 H38B 0.9600 .
C38 H38C 0.9600 .
C39 H39A 0.9600 .
C39 H39B 0.9600 .
C39 H39C 0.9600 .

loop_
_geom_torsion_atom_site_label_1
_geom_torsion_atom_site_label_2
_geom_torsion_atom_site_label_3
_geom_torsion_atom_site_label_4
_geom_torsion
_geom_torsion_site_symmetry_1
_geom_torsion_site_symmetry_4
O9 Zn2 O1 C1 -144.9(4) . .
O7 Zn2 O1 C1 30.2(4) 2_576 .
O7 Zn2 O1 C1 113.3(4) . .
O11 Zn2 O1 C1 -60.1(4) . .
Zn2 Zn2 O1 C1 74.0(4) 2_576 .
O2 Zn1 O5 C26 58.8(4) 2_576 .
O8 Zn1 O5 C26 169.1(4) . .
O7 Zn1 O5 C26 -67.2(4) . .
O5 Zn1 O7 Zn2 115.25(16) . 2_576
O2 Zn1 O7 Zn2 -12.67(18) 2_576 2_576
O8 Zn1 O7 Zn2 -125.02(16) . 2_576
O5 Zn1 O7 Zn2 -136.18(16) . .
O2 Zn1 O7 Zn2 95.90(17) 2_576 .
O8 Zn1 O7 Zn2 -16.4(2) . .
O9 Zn2 O7 Zn1 19.01(19) . .
O1 Zn2 O7 Zn1 135.72(16) . .
O7 Zn2 O7 Zn1 -114.31(19) 2_576 .
O11 Zn2 O7 Zn1 -73.4(7) . .
Zn2 Zn2 O7 Zn1 -114.31(19) 2_576 .
O9 Zn2 O7 Zn2 133.31(15) . 2_576
O1 Zn2 O7 Zn2 -109.97(14) . 2_576
O7 Zn2 O7 Zn2 0.0 2_576 2_576
O11 Zn2 O7 Zn2 40.9(7) . 2_576
O5 Zn1 O8 C27 135.4(4) . .
O2 Zn1 O8 C27 -108.5(4) 2_576 .
O7 Zn1 O8 C27 6.2(4) . .
O1 Zn2 O9 C27 -124.1(6) . .
O7 Zn2 O9 C27 62.4(6) 2_576 .
O7 Zn2 O9 C27 -22.2(6) . .
O11 Zn2 O9 C27 144.1(6) . .
Zn2 Zn2 O9 C27 11.1(7) 2_576 .
Zn1 O2 C1 O1 3.6(8) 2_576 .
Zn1 O2 C1 C2 -174.3(3) 2_576 .
Zn2 O1 C1 O2 -19.6(7) . .
Zn2 O1 C1 C2 158.3(3) . .
O2 C1 C2 C3 34.6(6) . .
O1 C1 C2 C3 -143.5(4) . .
O2 C1 C2 C7 -145.0(5) . .
O1 C1 C2 C7 36.9(7) . .
C7 C2 C3 C4 -2.4(7) . .
C1 C2 C3 C4 178.0(5) . .
C2 C3 C4 C5 1.4(8) . .
C3 C4 C5 C6 -0.8(8) . .
C4 C5 C6 C7 1.4(8) . .
C5 C6 C7 O3 175.3(5) . .
C5 C6 C7 C2 -2.4(8) . .
C8 O3 C7 C6 13.9(7) . .
C8 O3 C7 C2 -168.3(4) . .
C3 C2 C7 C6 2.8(7) . .
C1 C2 C7 C6 -177.6(5) . .
C3 C2 C7 O3 -175.0(4) . .
C1 C2 C7 O3 4.6(7) . .
C7 O3 C8 C9 173.4(4) . .
O3 C8 C9 C14 -74.8(6) . .
O3 C8 C9 C10 104.4(5) . .
C14 C9 C10 C11 -2.8(7) . .
C8 C9 C10 C11 178.1(4) . .
C14 C9 C10 C15 173.4(5) . .
C8 C9 C10 C15 -5.7(7) . .
C9 C10 C11 C12 2.1(7) . .
C15 C10 C11 C12 -174.1(5) . .
C9 C10 C11 C16 -179.3(5) . .
C15 C10 C11 C16 4.5(7) . .
C10 C11 C12 C13 -0.3(7) . .
C16 C11 C12 C13 -178.9(5) . .
C10 C11 C12 C19 172.6(4) . .
C16 C11 C12 C19 -5.9(7) . .
C11 C12 C13 C14 -0.9(7) . .
C19 C12 C13 C14 -174.0(4) . .
C11 C12 C13 C17 178.3(5) . .
C19 C12 C13 C17 5.1(7) . .
C10 C9 C14 C13 1.7(7) . .
C8 C9 C14 C13 -179.2(4) . .
C10 C9 C14 C18 -175.5(5) . .
C8 C9 C14 C18 3.6(7) . .
C12 C13 C14 C9 0.2(7) . .
C17 C13 C14 C9 -178.9(5) . .
C12 C13 C14 C18 177.4(5) . .
C17 C13 C14 C18 -1.7(7) . .
C20 O4 C19 C12 -173.1(4) . .
C11 C12 C19 O4 -97.4(5) . .
C13 C12 C19 O4 75.8(6) . .
C19 O4 C20 C21 -16.0(7) . .
C19 O4 C20 C25 165.6(4) . .
O4 C20 C21 C22 -177.2(5) . .
C25 C20 C21 C22 1.1(7) . .
C20 C21 C22 C23 -1.2(8) . .
C21 C22 C23 C24 1.1(8) . .
C22 C23 C24 C25 -1.0(8) . .
C23 C24 C25 C20 0.9(7) . .
C23 C24 C25 C26 -177.5(5) . .
O4 C20 C25 C24 177.5(4) . .
C21 C20 C25 C24 -0.9(7) . .
O4 C20 C25 C26 -4.1(6) . .
C21 C20 C25 C26 177.5(4) . .
Zn1 O5 C26 O6 5.8(8) . .
Zn1 O5 C26 C25 -172.1(3) . .
C24 C25 C26 O6 -71.9(7) . .
C20 C25 C26 O6 109.7(6) . .
C24 C25 C26 O5 106.2(5) . .
C20 C25 C26 O5 -72.2(6) . .
Zn2 O9 C27 O8 13.1(9) . .
Zn2 O9 C27 C28 -167.5(4) . .
Zn1 O8 C27 O9 -1.5(7) . .
Zn1 O8 C27 C28 179.1(3) . .
O9 C27 C28 C29 173.8(4) . .
O8 C27 C28 C29 -6.8(6) . .
O9 C27 C28 C33 -4.3(7) . .
O8 C27 C28 C33 175.1(5) . .
C33 C28 C29 C30 -0.9(7) . .
C27 C28 C29 C30 -179.1(5) . .
C28 C29 C30 C31 -1.8(8) . .
C29 C30 C31 C32 2.2(9) . .
C30 C31 C32 C33 0.1(10) . .
C34 O10 C33 C28 -179.3(5) . .
C34 O10 C33 C32 0.2(8) . .
C29 C28 C33 O10 -177.3(4) . .
C27 C28 C33 O10 0.8(7) . .
C29 C28 C33 C32 3.2(7) . .
C27 C28 C33 C32 -178.7(5) . .
C31 C32 C33 O10 177.6(5) . .
C31 C32 C33 C28 -2.9(9) . .
C33 O10 C34 C35 180.0(5) . .
O10 C34 C35 C36 -82.2(6) . .
O10 C34 C35 C37 100.2(6) . .
C37 C35 C36 C37 2.3(8) . 2_586
C34 C35 C36 C37 -175.2(5) . 2_586
C37 C35 C36 C38 -176.9(5) . .
C34 C35 C36 C38 5.6(7) . .
C36 C35 C37 C36 -2.3(8) . 2_586
C34 C35 C37 C36 175.2(5) . 2_586
C36 C35 C37 C39 174.7(5) . .
C34 C35 C37 C39 -7.8(7) . .
